data_1504504
loop_
_publ_author_name
'Jen, Wendy S.'
'Truppo, Matthew D.'
'Amos, Deborah'
'Devine, Paul'
'McNevin, Michael'
'Biba, Mirlinda'
'Campos, Kevin R.'

_publ_section_title
;
 Copper-catalyzed synthesis of enantioenriched tetraarylethanes.
;
_journal_issue 5
_journal_name_full 'Organic letters'
_journal_page_first 741
_journal_page_last 744
_journal_paper_doi 10.1021/ol7027543
_journal_volume 10
_journal_year 2008
_chemical_absolute_configuration ad
_chemical_formula_moiety 'C12 H10 Br N O'
_chemical_formula_sum 'C12 H10 Br N O'
_chemical_formula_weight 264.12
_chemical_name_common compound_12
_space_group_IT_number 19
_symmetry_cell_setting orthorhombic
_symmetry_Int_Tables_number 19
_symmetry_space_group_name_Hall 'P 2ac 2ab'
_symmetry_space_group_name_H-M 'P 21 21 21'
_audit_creation_date 2007-11-09
_audit_creation_method cif4csd
_cell_angle_alpha 90.00
_cell_angle_beta 90.00
_cell_angle_gamma 90.00
_cell_formula_units_Z 4
_cell_length_a 8.7335(6)
_cell_length_b 9.1351(6)
_cell_length_c 13.4992(9)
_cell_volume 1076.99(13)
_diffrn_ambient_temperature 100
_diffrn_measured_fraction_theta_full 0.999
_diffrn_measured_fraction_theta_max 0.999
_diffrn_measurement_device '\k-geometry diffractometer'
_diffrn_radiation_type 'Mo K\a'
_diffrn_reflns_av_R_equivalents 0.0231
_diffrn_reflns_av_sigmaI/netI 0.0276
_diffrn_reflns_limit_h_max 11
_diffrn_reflns_limit_h_min -11
_diffrn_reflns_limit_k_max 11
_diffrn_reflns_limit_k_min -11
_diffrn_reflns_limit_l_max 17
_diffrn_reflns_limit_l_min -17
_diffrn_reflns_number 11423
_diffrn_reflns_theta_full 26.73
_diffrn_reflns_theta_max 26.73
_diffrn_reflns_theta_min 2.69
_exptl_absorpt_coefficient_mu 3.787
_exptl_absorpt_correction_T_max 0.346
_exptl_absorpt_correction_T_min 0.280
_exptl_absorpt_correction_type multi-scan
_exptl_crystal_colour clear
_exptl_crystal_density_diffrn 1.629
_exptl_crystal_F_000 528
_exptl_crystal_size_max 0.455
_exptl_crystal_size_mid 0.431
_exptl_crystal_size_min 0.356
_refine_ls_abs_structure_details 'Flack H D (1983), Acta Cryst. A39, 876-881'
_refine_ls_abs_structure_Flack -0.001(8)
_refine_ls_goodness_of_fit_ref 1.072
_refine_ls_number_parameters 138
_refine_ls_number_reflns 2235
_refine_ls_R_factor_gt 0.0235
_refine_ls_wR_factor_ref 0.0552
_reflns_number_gt 2208
_reflns_number_total 2235
_cod_data_source_file ol7027543-file003.cif
_cod_data_source_block MDC098
_cod_depositor_comments
;
The following automatic conversions were performed:

'_symmetry_cell_setting' value 'Orthorhombic' changed to
'orthorhombic' according to
/home/saulius/struct/CIF-dictionaries/cif_core.dic dictionary named
'cif_core.dic' version 2.4.1 from 2010-06-29.

Automatic conversion script
Id: cif_fix_values 1715 2011-07-08 13:25:40Z adriana 
;
_cod_original_cell_volume 1076.98(13)
_cod_database_code 1504504

loop_
_symmetry_equiv_pos_site_id
_symmetry_equiv_pos_as_xyz
1 x,y,z
2 1/2-x,-y,1/2+z
3 1/2+x,1/2-y,-z
4 -x,1/2+y,1/2-z

loop_
_atom_site_label
_atom_site_chemical_conn_number
_atom_site_type_symbol
_atom_site_occupancy
_atom_site_fract_x
_atom_site_fract_y
_atom_site_fract_z
_atom_site_U_iso_or_equiv
_atom_site_adp_type
_atom_site_calc_flag
_atom_site_refinement_flags
_atom_site_symmetry_multiplicity
Br1 1 Br 1 -0.04296(2) -0.85644(2) -0.461733(15) 0.02669(10) Uani d . 1
O1 2 O 1 -0.61300(17) -1.24436(15) -0.59191(9) 0.0217(3) Uani d . 1
H13 3 H 1 -0.6657 -1.3144 -0.5704 0.026 Uiso calc R 1
N1 4 N 1 -0.28747(17) -1.03503(16) -0.50842(11) 0.0165(3) Uani d . 1
C1 5 C 1 -0.5320(2) -1.29280(19) -0.34666(12) 0.0184(3) Uani d . 1
H1 6 H 1 -0.4695 -1.3759 -0.3592 0.022 Uiso calc R 1
C2 7 C 1 -0.6017(2) -1.2761(2) -0.25436(13) 0.0222(4) Uani d . 1
H2 8 H 1 -0.5881 -1.3485 -0.2046 0.027 Uiso calc R 1
C3 9 C 1 -0.6908(2) -1.1541(2) -0.23531(13) 0.0238(4) Uani d . 1
H3 10 H 1 -0.7382 -1.1429 -0.1724 0.029 Uiso calc R 1
C4 11 C 1 -0.7109(2) -1.0480(2) -0.30769(14) 0.0245(4) Uani d . 1
H4 12 H 1 -0.7710 -0.9637 -0.2940 0.029 Uiso calc R 1
C5 13 C 1 -0.6430(2) -1.0650(2) -0.40066(13) 0.0194(4) Uani d . 1
H5 14 H 1 -0.6579 -0.9928 -0.4504 0.023 Uiso calc R 1
C6 15 C 1 -0.5534(2) -1.18791(19) -0.42070(12) 0.0152(3) Uani d . 1
C7 16 C 1 -0.4914(2) -1.21410(19) -0.52417(12) 0.0161(4) Uani d . 1
H7 17 H 1 -0.4212 -1.3005 -0.5223 0.019 Uiso calc R 1
C8 18 C 1 -0.4040(2) -1.0839(2) -0.56497(13) 0.0154(3) Uani d . 1
C9 19 C 1 -0.20788(19) -0.92307(18) -0.54221(13) 0.0174(3) Uani d . 1
C10 20 C 1 -0.2333(2) -0.8524(2) -0.63218(13) 0.0217(4) Uani d . 1
H10 21 H 1 -0.1715 -0.7725 -0.6530 0.026 Uiso calc R 1
C11 22 C 1 -0.3524(2) -0.9039(2) -0.68967(13) 0.0226(4) Uani d . 1
H11 23 H 1 -0.3750 -0.8595 -0.7516 0.027 Uiso calc R 1
C12 24 C 1 -0.4390(2) -1.0217(2) -0.65592(13) 0.0194(4) Uani d . 1
H12 25 H 1 -0.5209 -1.0590 -0.6947 0.023 Uiso calc R 1

loop_
_atom_site_aniso_label
_atom_site_aniso_U_11
_atom_site_aniso_U_22
_atom_site_aniso_U_33
_atom_site_aniso_U_23
_atom_site_aniso_U_13
_atom_site_aniso_U_12
Br1 0.02077(13) 0.02630(13) 0.03300(13) -0.00602(8) -0.00300(8) -0.00640(8)
O1 0.0221(7) 0.0275(7) 0.0153(6) -0.0015(5) -0.0013(5) -0.0096(6)
N1 0.0158(7) 0.0162(7) 0.0176(7) -0.0004(5) 0.0008(6) 0.0013(6)
C1 0.0178(9) 0.0195(8) 0.0179(8) 0.0016(6) -0.0046(7) -0.0028(7)
C2 0.0232(9) 0.0266(9) 0.0167(8) 0.0030(7) -0.0042(7) -0.0064(8)
C3 0.0230(9) 0.0304(10) 0.0180(7) -0.0010(8) 0.0048(7) -0.0082(8)
C4 0.0234(9) 0.0235(9) 0.0264(9) -0.0024(8) 0.0073(8) -0.0009(8)
C5 0.0203(9) 0.0182(8) 0.0197(8) 0.0027(7) 0.0024(7) -0.0003(7)
C6 0.0134(8) 0.0175(8) 0.0148(7) -0.0007(6) -0.0015(7) -0.0042(7)
C7 0.0157(8) 0.0159(8) 0.0168(8) -0.0001(6) -0.0012(6) -0.0013(6)
C8 0.0126(8) 0.0163(8) 0.0174(8) -0.0008(6) 0.0029(6) 0.0026(7)
C9 0.0136(8) 0.0173(7) 0.0214(7) -0.0030(8) -0.0001(7) 0.0004(6)
C10 0.0214(9) 0.0189(8) 0.0248(8) 0.0030(8) 0.0078(7) -0.0007(8)
C11 0.0257(10) 0.0241(9) 0.0179(8) 0.0054(7) 0.0040(7) 0.0053(7)
C12 0.0177(8) 0.0240(9) 0.0166(8) 0.0012(7) -0.0017(7) 0.0032(7)

loop_
_geom_angle_atom_site_label_1
_geom_angle_atom_site_label_2
_geom_angle_atom_site_label_3
_geom_angle
_geom_angle_publ_flag
C7 O1 H13 109.00 ?
C8 N1 C9 117.33(15) yes
C2 C1 C6 120.37(16) ?
C1 C2 C3 119.97(16) ?
C2 C3 C4 120.20(16) ?
C3 C4 C5 120.09(17) ?
C4 C5 C6 120.12(16) ?
C1 C6 C7 120.18(15) ?
C5 C6 C7 120.38(15) ?
C1 C6 C5 119.23(15) ?
O1 C7 C6 110.77(14) yes
O1 C7 C8 107.06(13) yes
C6 C7 C8 112.97(14) ?
N1 C8 C7 115.72(15) yes
N1 C8 C12 122.14(16) yes
C7 C8 C12 122.13(16) ?
Br1 C9 C10 118.02(13) yes
N1 C9 C10 125.25(16) yes
Br1 C9 N1 116.71(13) yes
C9 C10 C11 116.89(16) ?
C10 C11 C12 119.27(16) ?
C8 C12 C11 119.12(16) ?
C2 C1 H1 120.00 ?
C6 C1 H1 120.00 ?
C1 C2 H2 120.00 ?
C3 C2 H2 120.00 ?
C2 C3 H3 120.00 ?
C4 C3 H3 120.00 ?
C3 C4 H4 120.00 ?
C5 C4 H4 120.00 ?
C4 C5 H5 120.00 ?
C6 C5 H5 120.00 ?
O1 C7 H7 109.00 ?
C6 C7 H7 109.00 ?
C8 C7 H7 109.00 ?
C9 C10 H10 122.00 ?
C11 C10 H10 122.00 ?
C10 C11 H11 120.00 ?
C12 C11 H11 120.00 ?
C8 C12 H12 120.00 ?
C11 C12 H12 120.00 ?

loop_
_geom_bond_atom_site_label_1
_geom_bond_atom_site_label_2
_geom_bond_distance
_geom_bond_publ_flag
Br1 C9 1.9040(17) yes
O1 C7 1.428(2) yes
O1 H13 0.8400 ?
N1 C9 1.318(2) yes
N1 C8 1.348(2) yes
C1 C2 1.395(2) ?
C1 C6 1.397(2) ?
C2 C3 1.383(3) ?
C3 C4 1.387(3) ?
C4 C5 1.397(3) ?
C5 C6 1.395(3) ?
C6 C7 1.517(2) ?
C7 C8 1.517(2) ?
C8 C12 1.387(3) ?
C9 C10 1.393(2) ?
C10 C11 1.380(2) ?
C11 C12 1.392(3) ?
C1 H1 0.9500 ?
C2 H2 0.9500 ?
C3 H3 0.9500 ?
C4 H4 0.9500 ?
C5 H5 0.9500 ?
C7 H7 1.0000 ?
C10 H10 0.9500 ?
C11 H11 0.9500 ?
C12 H12 0.9500 ?
